data_1524654
loop_
_publ_author_name
'Karlsson, N.'

_publ_section_title
;
 An X-ray study of the phases in the copper-titanium system
;
_journal_name_full 'Journal of the Institute of Metals'
_journal_page_first 391
_journal_page_last 405
_journal_volume 79
_journal_year 1951
_chemical_formula_sum 'Cu Ti'
_space_group_IT_number 129
_symmetry_space_group_name_Hall 'P 4ab 2ab -1ab'
_symmetry_space_group_name_H-M 'P 4/n m m :1'
_cell_angle_alpha 90
_cell_angle_beta 90
_cell_angle_gamma 90
_cell_formula_units_Z 2
_cell_length_a 3.108
_cell_length_b 3.108
_cell_length_c 5.887
_cell_volume 56.866
_citation_journal_id_ASTM JIMEAP
_cod_data_source_file Karlsson_JIMEAP_1951_1633.cif
_cod_data_source_block Cu1Ti1
_cod_original_cell_volume 56.86644
_cod_original_sg_symbol_Hall '-P 4a 2a (x-1/4,y+1/4,z)'
_cod_original_formula_sum 'Cu1 Ti1'
_cod_database_code 1524654

loop_
_symmetry_equiv_pos_as_xyz
x,y,z
-y+1/2,x+1/2,z
-x,-y,z
y+1/2,-x+1/2,z
x+1/2,-y+1/2,-z
y,x,-z
-x+1/2,y+1/2,-z
-y,-x,-z
-x+1/2,-y+1/2,-z
y,-x,-z
x+1/2,y+1/2,-z
-y,x,-z
-x,y,z
-y+1/2,-x+1/2,z
x,-y,z
y+1/2,x+1/2,z

loop_
_atom_site_label
_atom_site_type_symbol
_atom_site_fract_x
_atom_site_fract_y
_atom_site_fract_z
_atom_site_occupancy
_atom_site_U_iso_or_equiv
Ti1 Ti 0 0.5 0.65 1 0.0
Cu1 Cu 0 0.5 0.1 1 0.0
